data_1557276
loop_
_publ_author_name
'Butts, Craig P.'
'Eberson, Lennart'
'Gonzales-Luque, Remedios'
'Hartshorn, Chris M.'
'Hartshorn, Michael P.'
'Merchan, Manuela'
'Robinson, Ward T.'
'Roos, Bjorn O.'
'Vallance, Claire'
'Wood, Bryan R.'

_publ_section_title
;
 Photochemical Nitration by Tetranitromethane. Part XL. Regiochemistry of
 Trinitromethyl Attachment in the Photolysis of Benzofuran with
 Tetranitromethane
;
_journal_name_full 'Acta Chemica Scandinavica'
_journal_page_first 984
_journal_page_last 999
_journal_paper_doi 10.3891/acta.chem.scand.51-0984
_journal_volume 51
_journal_year 1997
_chemical_formula_sum 'C9 H6 N2 O5'
_chemical_formula_weight 222.16
_chemical_name_common
;
Nitronic ester
;
_space_group_IT_number 14
_space_group_name_Hall '-P 2yn'
_space_group_name_H-M_alt 'P 1 21/n 1'
_symmetry_cell_setting monoclinic
_symmetry_Int_Tables_number 14
_symmetry_space_group_name_Hall '-P 2yn'
_symmetry_space_group_name_H-M 'P 1 21/n 1'
_cell_angle_alpha 90.
_cell_angle_beta 101.20(1)
_cell_angle_gamma 90.
_cell_formula_units_Z 4
_cell_length_a 9.809(1)
_cell_length_b 5.355(1)
_cell_length_c 17.100(2)
_cell_volume 881.1(2)
_diffrn_ambient_temperature 153
_diffrn_radiation_probe x-ray
_diffrn_radiation_type MoK\a
_diffrn_radiation_wavelength 0.71069
_exptl_absorpt_coefficient_mu 0.140
_exptl_crystal_density_diffrn 1.675
_refine_ls_number_reflns 1244
_refine_ls_R_factor_gt 0.031
_refine_ls_wR_factor_gt 0.091
_cod_data_source_file Acta-Chem-Scand-1997-51-984-3.cif
_cod_data_source_block 1
_cod_original_cell_volume 881.1(1)
_cod_original_sg_symbol_H-M 'P 21/n'
_cod_database_code 1557276

loop_
_space_group_symop_id
_space_group_symop_operation_xyz
1 x,y,z
2 1/2-x,1/2+y,1/2-z
3 -x,-y,-z
4 1/2+x,1/2-y,1/2+z

loop_
_atom_site_label
_atom_site_type_symbol
_atom_site_thermal_displace_type
_atom_site_fract_x
_atom_site_fract_y
_atom_site_fract_z
_atom_site_occupancy
_atom_site_U_iso_or_equiv
_atom_site_calc_flag
_atom_site_refinement_flags
_atom_site_disorder_assembly
_atom_site_disorder_group
O1 O Uiso 0.90110(10) 0.2339(2) 0.44460(10) 1.000 0.0310(10) . . . .
O11 O Uiso 0.46400(10) -0.3442(3) 0.26960(10) 1.000 0.0460(10) . . . .
O12 O Uiso 0.56220(10) -0.4996(2) 0.38490(10) 1.000 0.0430(10) . . . .
O21 O Uiso 0.56840(10) 0.1073(3) 0.23570(10) 1.000 0.0410(10) . . . .
O22 O Uiso 0.77310(10) 0.1866(2) 0.31610(10) 1.000 0.0330(10) . . . .
N1 N Uiso 0.55220(10) -0.3431(3) 0.33100(10) 1.000 0.0330(10) . . . .
N2 N Uiso 0.65050(10) 0.0351(3) 0.29440(10) 1.000 0.0290(10) . . . .
C2 C Uiso 0.8652(2) 0.0632(3) 0.38120(10) 1.000 0.0270(10) . . . .
C3 C Uiso 0.7793(2) -0.1505(3) 0.40840(10) 1.000 0.0250(10) . . . .
C3A C Uiso 0.7560(2) -0.0532(3) 0.48800(10) 1.000 0.0250(10) . . . .
C4 C Uiso 0.6822(2) -0.1477(3) 0.54290(10) 1.000 0.0300(10) . . . .
C5 C Uiso 0.6883(2) -0.0190(3) 0.61390(10) 1.000 0.0340(10) . . . .
C6 C Uiso 0.7652(2) 0.1991(4) 0.62930(10) 1.000 0.0350(10) . . . .
C7 C Uiso 0.8372(2) 0.2980(3) 0.57410(10) 1.000 0.0310(10) . . . .
C7A C Uiso 0.8294(2) 0.1661(3) 0.50430(10) 1.000 0.0260(10) . . . .
C8 C Uiso 0.6560(2) -0.1527(3) 0.34340(10) 1.000 0.0260(10) . . . .

loop_
_atom_type_symbol
_atom_type_description
_atom_type_scat_dispersion_real
_atom_type_scat_dispersion_imag
_atom_type_scat_source
C C 0.0033 0.0016 ' International Tables Vol C Tables 4.2.6.8 and 6.1.1.4'
N N 0.0061 0.0033 ' International Tables Vol C Tables 4.2.6.8 and 6.1.1.4'
O O 0.0106 0.0060 ' International Tables Vol C Tables 4.2.6.8 and 6.1.1.4'

loop_
_geom_angle_atom_site_label_1
_geom_angle_atom_site_label_2
_geom_angle_atom_site_label_3
_geom_angle
_geom_angle_site_symmetry_1
_geom_angle_site_symmetry_2
_geom_angle_site_symmetry_3
_geom_angle_publ_flag
C2 O1 C7A 107.93(12) . . . yes
N2 O22 C2 107.83(12) . . . yes
O11 N1 O12 125.25(15) . . . yes
O11 N1 C8 119.73(16) . . . yes
O12 N1 C8 115.01(14) . . . yes
O21 N2 O22 114.73(15) . . . yes
O21 N2 C8 135.32(15) . . . yes
O22 N2 C8 109.95(14) . . . yes
O1 C2 O22 108.69(13) . . . yes
O1 C2 C3 108.55(14) . . . yes
O22 C2 C3 105.89(14) . . . yes
C2 C3 C3A 101.65(13) . . . no
C2 C3 C8 101.20(14) . . . no
C3A C3 C8 115.77(16) . . . no
C3 C3A C4 132.20(15) . . . no
C3 C3A C7A 108.10(15) . . . no
C4 C3A C7A 119.66(16) . . . no
C3A C4 C5 118.13(16) . . . no
C4 C5 C6 120.91(17) . . . no
C5 C6 C7 121.43(16) . . . no
C6 C7 C7A 116.34(16) . . . no
O1 C7A C3A 113.06(15) . . . yes
O1 C7A C7 123.36(16) . . . yes
C3A C7A C7 123.50(17) . . . no
N1 C8 N2 121.09(16) . . . yes
N1 C8 C3 125.06(15) . . . yes
N2 C8 C3 113.81(15) . . . yes

loop_
_geom_bond_atom_site_label_1
_geom_bond_atom_site_label_2
_geom_bond_distance
_geom_bond_site_symmetry_1
_geom_bond_site_symmetry_2
_geom_bond_publ_flag
O1 C2 1.410(2) . . yes
O1 C7A 1.396(2) . . yes
O11 N1 1.224(2) . . yes
O12 N1 1.236(2) . . yes
O21 N2 1.221(2) . . yes
O22 N2 1.4383(17) . . yes
O22 C2 1.450(2) . . yes
N1 C8 1.427(2) . . yes
N2 C8 1.303(2) . . yes
C2 C3 1.545(3) . . no
C3 C3A 1.516(2) . . no
C3 C8 1.475(3) . . no
C3A C4 1.388(3) . . no
C3A C7A 1.377(2) . . no
C4 C5 1.387(2) . . no
C5 C6 1.388(3) . . no
C6 C7 1.389(3) . . no
C7 C7A 1.376(2) . . no

loop_
_geom_torsion_atom_site_label_1
_geom_torsion_atom_site_label_2
_geom_torsion_atom_site_label_3
_geom_torsion_atom_site_label_4
_geom_torsion
_geom_torsion_site_symmetry_1
_geom_torsion_site_symmetry_2
_geom_torsion_site_symmetry_3
_geom_torsion_site_symmetry_4
_geom_torsion_publ_flag
C7A O1 C2 O22 106.39(15) . . . . no
C7A O1 C2 C3 -8.34(18) . . . . no
C2 O1 C7A C3A 5.2(2) . . . . no
C2 O1 C7A C7 -178.01(17) . . . . no
C2 O22 N2 O21 -174.36(14) . . . . no
C2 O22 N2 C8 4.83(18) . . . . no
N2 O22 C2 O1 -126.60(14) . . . . no
N2 O22 C2 C3 -10.15(17) . . . . no
O11 N1 C8 N2 7.1(2) . . . . no
O11 N1 C8 C3 -170.48(16) . . . . no
O12 N1 C8 N2 -174.18(15) . . . . no
O12 N1 C8 C3 8.2(2) . . . . no
O21 N2 C8 N1 4.2(3) . . . . no
O21 N2 C8 C3 -177.95(19) . . . . no
O22 N2 C8 N1 -174.76(14) . . . . no
O22 N2 C8 C3 3.1(2) . . . . no
O1 C2 C3 C3A 8.13(18) . . . . no
O1 C2 C3 C8 127.70(15) . . . . no
O22 C2 C3 C3A -108.41(15) . . . . no
O22 C2 C3 C8 11.16(17) . . . . no
C2 C3 C3A C4 177.2(2) . . . . no
C2 C3 C3A C7A -5.04(19) . . . . no
C8 C3 C3A C4 68.5(3) . . . . no
C8 C3 C3A C7A -113.70(18) . . . . no
C2 C3 C8 N1 168.76(16) . . . . no
C2 C3 C8 N2 -9.0(2) . . . . no
C3A C3 C8 N1 -82.3(2) . . . . no
C3A C3 C8 N2 99.92(19) . . . . no
C3 C3A C4 C5 175.94(19) . . . . no
C7A C3A C4 C5 -1.6(3) . . . . no
C3 C3A C7A O1 0.3(2) . . . . no
C3 C3A C7A C7 -176.49(17) . . . . no
C4 C3A C7A O1 178.42(16) . . . . no
C4 C3A C7A C7 1.6(3) . . . . no
C3A C4 C5 C6 0.5(3) . . . . no
C4 C5 C6 C7 0.8(3) . . . . no
C5 C6 C7 C7A -0.9(3) . . . . no
C6 C7 C7A O1 -176.81(17) . . . . no
C6 C7 C7A C3A -0.3(3) . . . . no
